data_4113547
loop_
_publ_author_name
'Masahiro Honma'
'Takashi Sawada'
'Yuri Fujisawa'
'Masayuki Utsugi'
'Hideaki Watanabe'
'Akinori Umino'
'Takehiko Matsumura'
'Takayuki Hagihara'
'Masashi Takano'
'Masahisa Nakada'

_publ_section_title
;
 Asymmetric Catalysis on the Intramolecular Cyclopropanation of
 \a-Diazo-\b-keto Sulfones
;
_journal_name_full 'Journal of the American Chemical Society'
_journal_page_first 2860
_journal_page_last 2861
_journal_paper_doi 10.1021/ja029534l
_journal_volume 125
_journal_year 2003
_chemical_formula_moiety 'C16 H16 O3 S '
_chemical_formula_sum 'C16 H16 O3 S'
_chemical_formula_weight 288.36
_space_group_IT_number 19
_symmetry_cell_setting orthorhombic
_symmetry_Int_Tables_number 19
_symmetry_space_group_name_Hall 'P 2ac 2ab'
_symmetry_space_group_name_H-M 'P 21 21 21'
_audit_creation_date 2002-10-29
_audit_creation_method 'by CrystalStructure v3.00'
_cell_angle_alpha 90
_cell_angle_beta 90
_cell_angle_gamma 90
_cell_formula_units_Z 4
_cell_length_a 9.823(1)
_cell_length_b 11.023(2)
_cell_length_c 12.542(2)
_cell_measurement_reflns_used 10916
_cell_measurement_temperature 296.1
_cell_measurement_theta_max 23.2
_cell_measurement_theta_min 3.2
_cell_volume 1358.0(4)
_computing_cell_refinement PROCESS-AUTO
_computing_data_collection PROCESS-AUTO
_computing_data_reduction CrystalStructure
_computing_publication_material 'CrystalStructure Ver. 3.00'
_computing_structure_refinement CRYSTALS
_computing_structure_solution SIR92
_diffrn_detector_area_resol_mean 10.00
_diffrn_measured_fraction_theta_full 0.9948
_diffrn_measured_fraction_theta_max 0.9948
_diffrn_measurement_device_type 'Rigaku RAXIS-RAPID'
_diffrn_measurement_method \w
_diffrn_radiation_type 'Mo K\a'
_diffrn_radiation_wavelength 0.7107
_diffrn_reflns_av_R_equivalents 0.070
_diffrn_reflns_limit_h_max 10
_diffrn_reflns_limit_h_min -10
_diffrn_reflns_limit_k_max 12
_diffrn_reflns_limit_k_min -12
_diffrn_reflns_limit_l_max 13
_diffrn_reflns_limit_l_min -13
_diffrn_reflns_number 9320
_diffrn_reflns_theta_full 23.25
_diffrn_reflns_theta_max 23.25
_exptl_absorpt_coefficient_mu 0.242
_exptl_absorpt_correction_T_max 0.953
_exptl_absorpt_correction_T_min 0.233
_exptl_absorpt_correction_type multi-scan
_exptl_absorpt_process_details
;
    Higashi, T. (1995). Program for Absorption Correction.
    Rigaku Corporation, Tokyo, Japan.
;
_exptl_crystal_colour colorless
_exptl_crystal_density_diffrn 1.410
_exptl_crystal_description block
_exptl_crystal_F_000 608.00
_exptl_crystal_size_max 0.50
_exptl_crystal_size_mid 0.30
_exptl_crystal_size_min 0.20
_refine_diff_density_max 0.28
_refine_diff_density_min -0.32
_refine_ls_abs_structure_details 'Flack, H. D. (1983), Acta Cryst. A39, 876-881.  652 Friedel Pairs'
_refine_ls_abs_structure_Flack 0.10(9)
_refine_ls_extinction_coef -20.5(2)
_refine_ls_extinction_method 'Larson (1970) Crystallographic Computing eq. 22'
_refine_ls_goodness_of_fit_ref 1.008
_refine_ls_hydrogen_treatment refall
_refine_ls_number_parameters 247
_refine_ls_number_reflns 1794
_refine_ls_R_factor_gt 0.0260
_refine_ls_shift/su_max 0.0000
_refine_ls_structure_factor_coef Fsqd
_refine_ls_weighting_details 'w = 1/[0.0001Fo^2^ + 1.0000\s^2^(Fo) + 0.4000]/(4Fo^2^)'
_refine_ls_weighting_scheme calc
_refine_ls_wR_factor_ref 0.0620
_reflns_number_gt 1794
_reflns_number_total 1948
_reflns_threshold_expression F^2^>2.0\s(F^2^)
_cod_data_source_file ja029534lsi20030117_035028_7.cif
_cod_data_source_block '_cpp56____________________'
_cod_original_sg_symbol_H-M 'P 21 21 21 '
_cod_original_formula_sum 'C16 H16 O3 S '
_cod_database_code 4113547

loop_
_symmetry_equiv_pos_as_xyz
x,y,z
x+1/2,-y+1/2,-z
-x,y+1/2,-z+1/2
-x+1/2,-y,z+1/2

loop_
_atom_site_label
_atom_site_type_symbol
_atom_site_fract_x
_atom_site_fract_y
_atom_site_fract_z
_atom_site_U_iso_or_equiv
_atom_site_adp_type
_atom_site_occupancy
_atom_site_symmetry_multiplicity
_atom_site_calc_flag
S1 S -0.48969(6) 0.07044(5) -0.19395(5) 0.0143(2) Uani 1.00 1 d
O2 O -0.7696(2) -0.0862(2) -0.2450(1) 0.0175(5) Uani 1.00 1 d
O3 O -0.4756(2) 0.0166(1) -0.2984(1) 0.0189(5) Uani 1.00 1 d
O4 O -0.4191(2) 0.1814(1) -0.1708(2) 0.0219(5) Uani 1.00 1 d
C5 C -0.9647(3) 0.1372(3) -0.0521(2) 0.0203(8) Uani 1.00 1 d
C6 C -0.7649(2) 0.0232(2) -0.2399(2) 0.0131(7) Uani 1.00 1 d
C7 C -0.4396(2) -0.0384(2) -0.0976(2) 0.0136(7) Uani 1.00 1 d
C8 C -0.8623(3) 0.2236(2) -0.2190(2) 0.0146(7) Uani 1.00 1 d
C9 C -0.9777(3) 0.1965(2) -0.1427(2) 0.0182(7) Uani 1.00 1 d
C10 C -0.3013(3) -0.0911(3) 0.0523(2) 0.0195(8) Uani 1.00 1 d
C11 C -0.4383(3) -0.2425(3) -0.0351(2) 0.0186(7) Uani 1.00 1 d
C12 C -0.8315(3) 0.0987(3) -0.0045(2) 0.0202(8) Uani 1.00 1 d
C13 C -0.8538(3) 0.1139(2) -0.2965(2) 0.0169(7) Uani 1.00 1 d
C14 C -0.6655(3) 0.0953(2) -0.1721(2) 0.0143(7) Uani 1.00 1 d
C15 C -0.8846(3) 0.3438(3) -0.2774(2) 0.0183(8) Uani 1.00 1 d
C16 C -0.4850(3) -0.1570(2) -0.1072(2) 0.0147(7) Uani 1.00 1 d
C17 C -0.7227(3) 0.2232(2) -0.1623(2) 0.0145(7) Uani 1.00 1 d
C18 C -0.7095(3) 0.1460(2) -0.0650(2) 0.0159(7) Uani 1.00 1 d
C19 C -0.3491(3) -0.0036(3) -0.0178(2) 0.0172(7) Uani 1.00 1 d
C20 C -0.3456(3) -0.2107(3) 0.0432(2) 0.0206(8) Uani 1.00 1 d
H1 H -0.547(3) -0.180(2) -0.166(2) 0.009(6) Uiso 1.00 1 c
H2 H -0.469(3) -0.325(3) -0.044(2) 0.018(7) Uiso 1.00 1 c
H3 H -0.312(3) -0.267(3) 0.095(2) 0.022(7) Uiso 1.00 1 c
H4 H -0.241(3) -0.070(3) 0.112(2) 0.018(7) Uiso 1.00 1 c
H5 H -0.316(3) 0.078(3) -0.010(2) 0.015(7) Uiso 1.00 1 c
H6 H -0.639(3) 0.161(2) -0.026(2) 0.012(7) Uiso 1.00 1 c
H7 H -0.664(3) 0.291(3) -0.171(2) 0.025(8) Uiso 1.00 1 c
H8 H -0.826(3) 0.127(2) 0.070(3) 0.020(8) Uiso 1.00 1 c
H9 H -0.826(3) 0.010(3) 0.001(2) 0.013(7) Uiso 1.00 1 c
H10 H -1.041(3) 0.120(2) -0.015(2) 0.015(8) Uiso 1.00 1 c
H11 H -1.061(3) 0.220(2) -0.167(2) 0.013(7) Uiso 1.00 1 c
H12 H -0.974(3) 0.344(2) -0.315(2) 0.013(6) Uiso 1.00 1 c
H13 H -0.878(2) 0.403(3) -0.228(2) 0.014(7) Uiso 1.00 1 c
H14 H -0.815(3) 0.359(2) -0.336(3) 0.027(8) Uiso 1.00 1 c
H15 H -0.803(3) 0.134(2) -0.361(2) 0.016(7) Uiso 1.00 1 c
H16 H -0.948(3) 0.080(3) -0.318(2) 0.024(7) Uiso 1.00 1 c

loop_
_atom_site_aniso_label
_atom_site_aniso_U_11
_atom_site_aniso_U_22
_atom_site_aniso_U_33
_atom_site_aniso_U_12
_atom_site_aniso_U_13
_atom_site_aniso_U_23
S1 0.0115(3) 0.0150(3) 0.0163(3) -0.0002(3) -0.0000(3) 0.0029(3)
O2 0.0188(9) 0.014(1) 0.020(1) -0.0022(8) 0.0004(8) -0.0010(8)
O3 0.0157(9) 0.0256(9) 0.015(1) 0.0027(8) 0.0035(8) 0.0039(8)
O4 0.017(1) 0.016(1) 0.033(1) -0.0041(8) -0.0028(9) 0.0048(9)
C5 0.018(2) 0.023(1) 0.020(2) 0.000(1) 0.009(1) -0.001(1)
C6 0.011(1) 0.018(2) 0.010(1) 0.000(1) 0.005(1) -0.001(1)
C7 0.009(1) 0.018(1) 0.013(1) 0.002(1) 0.001(1) 0.001(1)
C8 0.014(1) 0.015(1) 0.014(1) 0.000(1) -0.003(1) 0.000(1)
C9 0.014(1) 0.018(1) 0.024(2) 0.003(1) 0.001(1) 0.000(1)
C10 0.015(2) 0.026(2) 0.018(1) 0.004(1) -0.004(1) -0.003(1)
C11 0.018(1) 0.018(1) 0.020(2) 0.001(1) 0.004(1) 0.002(1)
C12 0.025(2) 0.020(2) 0.015(2) 0.005(1) 0.005(1) -0.000(1)
C13 0.016(1) 0.018(1) 0.016(2) -0.002(1) 0.001(1) 0.000(1)
C14 0.012(1) 0.013(1) 0.017(1) 0.001(1) -0.003(1) 0.002(1)
C15 0.019(2) 0.017(1) 0.018(2) 0.002(1) -0.002(1) -0.001(1)
C16 0.010(1) 0.017(1) 0.017(1) -0.000(1) -0.001(1) -0.002(1)
C17 0.014(1) 0.012(1) 0.017(1) -0.001(1) 0.002(1) -0.001(1)
C18 0.015(1) 0.015(1) 0.017(2) 0.000(1) -0.005(1) -0.002(1)
C19 0.013(1) 0.018(2) 0.020(2) -0.001(1) 0.001(1) -0.003(1)
C20 0.017(1) 0.027(2) 0.018(2) 0.007(1) 0.002(1) 0.005(1)

loop_
_atom_type_symbol
_atom_type_description
_atom_type_scat_dispersion_real
_atom_type_scat_dispersion_imag
_atom_type_scat_source
C C 0.006 0.003
;
International Tables for Crystallography
(1992, Vol. C, Tables 4.2.6.8 and 6.1.1.4)
;
H H 0.000 0.000
;
International Tables for Crystallography
(1992, Vol. C, Table 6.1.1.4)
;
O O 0.017 0.010
;
International Tables for Crystallography
(1992, Vol. C, Tables 4.2.6.8 and 6.1.1.4)
;
S S 0.148 0.159
;
International Tables for Crystallography
(1992, Vol. C, Tables 4.2.6.8 and 6.1.1.4)
;

loop_
_geom_angle_atom_site_label_1
_geom_angle_atom_site_label_2
_geom_angle_atom_site_label_3
_geom_angle
_geom_angle_publ_flag
O3 S1 O4 119.17(11) yes
O3 S1 C7 108.26(11) yes
O4 S1 C7 107.74(12) yes
O3 S1 C14 107.28(11) yes
O4 S1 C14 107.94(11) yes
C7 S1 C14 105.68(12) yes
C9 C5 C12 124.6(3) yes
C9 C5 H10 118.2(2) no
C12 C5 H10 117.1(2) no
O2 C6 C13 128.0(2) yes
O2 C6 C14 125.2(2) yes
C13 C6 C14 106.8(2) yes
S1 C7 C16 119.35(19) yes
S1 C7 C19 118.7(2) yes
C16 C7 C19 121.8(2) yes
C9 C8 C13 106.4(2) yes
C9 C8 C15 111.5(2) yes
C13 C8 C15 112.5(2) yes
C9 C8 C17 111.9(2) yes
C13 C8 C17 103.8(2) yes
C15 C8 C17 110.5(2) yes
C5 C9 C8 124.8(3) yes
C5 C9 H11 121.1(2) no
C8 C9 H11 113.9(2) no
C19 C10 C20 120.0(3) yes
C19 C10 H4 121.3(2) no
C20 C10 H4 118.6(2) no
C16 C11 C20 120.6(3) yes
C16 C11 H2 117.8(2) no
C20 C11 H2 121.5(2) no
C5 C12 C18 113.2(2) yes
C5 C12 H8 109.4(2) no
C18 C12 H8 108.7(2) no
C5 C12 H9 110.7(2) no
C18 C12 H9 109.8(2) no
H8 C12 H9 104.7(2) no
C6 C13 C8 104.7(2) yes
C6 C13 H15 104.0(2) no
C8 C13 H15 111.9(2) no
C6 C13 H16 113.6(2) no
C8 C13 H16 113.0(2) no
H15 C13 H16 109.3(2) no
S1 C14 C6 117.34(18) yes
S1 C14 C17 121.07(18) yes
C6 C14 C17 107.0(2) yes
S1 C14 C18 118.13(19) yes
C6 C14 C18 120.3(2) yes
C17 C14 C18 58.84(17) yes
C8 C15 H12 110.9(2) no
C8 C15 H13 107.1(2) no
H12 C15 H13 112.4(2) no
C8 C15 H14 112.9(2) no
H12 C15 H14 104.6(2) no
H13 C15 H14 109.1(2) no
C7 C16 C11 118.6(2) yes
C7 C16 H1 120.6(1) no
C11 C16 H1 120.8(1) no
C8 C17 C14 107.0(2) yes
C8 C17 C18 117.1(2) yes
C14 C17 C18 60.40(16) yes
C8 C17 H7 118.9(2) no
C14 C17 H7 119.3(2) no
C18 C17 H7 119.5(2) no
C12 C18 C14 122.9(2) yes
C12 C18 C17 122.5(3) yes
C14 C18 C17 60.76(17) yes
C12 C18 H6 114.6(2) no
C14 C18 H6 110.2(2) no
C17 C18 H6 115.0(2) no
C7 C19 C10 118.7(3) yes
C7 C19 H5 123.1(2) no
C10 C19 H5 118.2(2) no
C10 C20 C11 120.2(3) yes
C10 C20 H3 117.0(2) no
C11 C20 H3 122.7(2) no

loop_
_geom_bond_atom_site_label_1
_geom_bond_atom_site_label_2
_geom_bond_distance
_geom_bond_publ_flag
S1 O3 1.4450(18) yes
S1 O4 1.4360(18) yes
S1 C7 1.772(3) yes
S1 C14 1.770(3) yes
O2 C6 1.208(3) yes
C5 C9 1.317(4) yes
C5 C12 1.499(4) yes
C5 H10 0.90(3) no
C6 C13 1.506(4) yes
C6 C14 1.519(4) yes
C7 C16 1.387(4) yes
C7 C19 1.393(4) yes
C8 C9 1.513(4) yes
C8 C13 1.554(3) yes
C8 C15 1.529(4) yes
C8 C17 1.545(4) yes
C9 H11 0.92(3) no
C10 C19 1.386(4) yes
C10 C20 1.393(4) yes
C10 H4 0.98(3) no
C11 C16 1.384(4) yes
C11 C20 1.384(4) yes
C11 H2 0.96(3) no
C12 C18 1.511(4) yes
C12 H8 0.98(3) no
C12 H9 0.98(3) no
C13 H15 0.97(3) no
C13 H16 1.04(3) no
C14 C17 1.522(3) yes
C14 C18 1.517(4) yes
C15 H12 1.00(3) no
C15 H13 0.90(3) no
C15 H14 1.01(3) no
C16 H1 0.99(2) no
C17 C18 1.493(4) yes
C17 H7 0.95(3) no
C18 H6 0.86(2) no
C19 H5 0.97(3) no
C20 H3 0.96(3) no

loop_
_geom_contact_atom_site_label_1
_geom_contact_atom_site_label_2
_geom_contact_site_symmetry_2
_geom_contact_distance
_geom_contact_publ_flag
S1 O2 . 3.3088(19) yes
S1 O3 . 1.4450(18) yes
S1 O4 . 1.4360(18) yes
S1 C6 . 2.813(2) yes
S1 C7 . 1.772(3) yes
S1 C14 . 1.770(3) yes
S1 C16 . 2.734(2) yes
S1 C17 . 2.869(3) yes
S1 C18 . 2.822(3) yes
S1 C19 . 2.730(3) yes
S1 H1 . 2.84(7) no
S1 H1 3_454 3.28(7) no
S1 H2 3_454 3.5(1) no
S1 H4 4_454 3.3(1) no
S1 H5 . 2.87(8) no
S1 H6 . 2.75(8) no
S1 H7 . 2.98(9) no
O2 O3 . 3.173(2) yes
O2 O4 3_444 3.334(2) yes
O2 C6 . 1.208(3) yes
O2 C8 . 3.549(3) yes
O2 C12 4_354 3.406(3) yes
O2 C13 . 2.443(3) yes
O2 C14 . 2.425(3) yes
O2 C15 3_344 3.495(3) yes
O2 C16 . 3.378(3) yes
O2 C17 . 3.594(3) yes
O2 C18 . 3.462(3) yes
O2 C20 2_445 3.461(3) yes
O2 H1 . 2.62(7) no
O2 H3 2_445 2.5(2) no
O2 H8 4_354 2.5(1) no
O2 H9 . 3.31(9) no
O2 H9 4_354 3.43(9) no
O2 H11 3_344 2.9(1) no
O2 H12 3_344 2.7(1) no
O2 H13 3_344 3.5(2) no
O2 H15 . 2.84(8) no
O2 H16 . 2.70(7) no
O3 O4 . 2.484(3) yes
O3 C6 . 2.936(3) yes
O3 C7 . 2.614(3) yes
O3 C10 4_454 3.403(3) yes
O3 C11 3_454 3.483(3) yes
O3 C12 4_354 3.448(3) yes
O3 C14 . 2.597(3) yes
O3 C16 . 3.069(3) yes
O3 H1 . 2.82(7) no
O3 H1 3_454 3.38(7) no
O3 H2 3_454 2.7(1) no
O3 H4 4_454 2.5(2) no
O3 H7 3_444 2.9(1) no
O3 H8 4_354 3.0(2) no
O3 H9 4_354 3.2(1) no
O3 H10 4_354 3.1(2) no
O3 H15 . 3.5(1) no
O4 C5 2_555 3.466(3) yes
O4 C7 . 2.599(3) yes
O4 C12 2_555 3.384(4) yes
O4 C14 . 2.600(3) yes
O4 C16 3_454 3.437(3) yes
O4 C17 . 3.020(3) yes
O4 C18 . 3.170(3) yes
O4 C19 . 2.883(3) yes
O4 H1 3_454 2.6(1) no
O4 H4 4_454 3.4(1) no
O4 H5 . 2.53(7) no
O4 H6 . 2.83(8) no
O4 H7 . 2.69(8) no
O4 H8 2_555 2.6(2) no
O4 H10 2_555 3.4(2) no
O4 H11 1_655 3.5(2) no
C5 C6 . 3.313(4) yes
C5 C8 . 2.510(4) yes
C5 C9 . 1.317(4) yes
C5 C12 . 1.499(4) yes
C5 C13 . 3.264(4) yes
C5 C14 . 3.334(4) yes
C5 C17 . 2.908(4) yes
C5 C18 . 2.514(4) yes
C5 H5 1_455 3.5(2) no
C5 H5 2_455 3.5(2) no
C5 H6 . 3.22(9) no
C5 H6 2_455 2.97(9) no
C5 H7 2_455 3.5(1) no
C5 H8 . 2.05(6) no
C5 H9 . 2.06(6) no
C5 H10 . 0.90(3) no
C5 H11 . 1.95(5) no
C5 H16 . 3.39(9) no
C6 C8 . 2.422(4) yes
C6 C9 . 3.083(4) yes
C6 C12 . 3.136(4) yes
C6 C13 . 1.506(4) yes
C6 C14 . 1.519(4) yes
C6 C17 . 2.446(4) yes
C6 C18 . 2.634(4) yes
C6 H1 . 3.24(8) no
C6 H3 2_445 3.4(2) no
C6 H6 . 3.32(9) no
C6 H7 . 3.2(1) no
C6 H8 4_354 3.0(1) no
C6 H9 . 3.08(8) no
C6 H9 4_354 3.39(8) no
C6 H12 3_344 3.3(1) no
C6 H15 . 1.98(6) no
C6 H16 . 2.14(6) no
C7 C10 . 2.391(4) yes
C7 C11 . 2.382(4) yes
C7 C14 . 2.823(3) yes
C7 C16 . 1.387(4) yes
C7 C18 . 3.365(4) yes
C7 C19 . 1.393(4) yes
C7 C20 . 2.753(4) yes
C7 H1 . 2.07(5) no
C7 H2 . 3.24(9) no
C7 H4 . 3.29(9) no
C7 H5 . 2.08(6) no
C7 H6 . 3.08(9) no
C7 H14 3_444 2.9(2) no
C8 C9 . 1.513(4) yes
C8 C12 . 3.038(4) yes
C8 C13 . 1.554(3) yes
C8 C14 . 2.466(3) yes
C8 C15 . 1.529(4) yes
C8 C17 . 1.545(4) yes
C8 C18 . 2.592(4) yes
C8 H6 . 3.34(9) no
C8 H7 . 2.17(6) no
C8 H10 . 3.31(9) no
C8 H11 . 2.06(6) no
C8 H12 . 2.10(5) no
C8 H13 . 1.99(6) no
C8 H14 . 2.14(6) no
C8 H15 . 2.12(6) no
C8 H16 . 2.18(6) no
C9 C12 . 2.496(4) yes
C9 C13 . 2.457(4) yes
C9 C14 . 3.284(4) yes
C9 C15 . 2.515(4) yes
C9 C17 . 2.534(4) yes
C9 C18 . 2.864(4) yes
C9 H5 2_455 3.5(2) no
C9 H6 2_455 3.1(1) no
C9 H7 . 3.3(1) no
C9 H8 . 3.1(1) no
C9 H9 . 3.11(9) no
C9 H10 . 1.92(5) no
C9 H11 . 0.92(3) no
C9 H12 . 2.71(7) no
C9 H13 . 2.70(7) no
C9 H14 . 3.4(1) no
C9 H15 . 3.3(1) no
C9 H16 . 2.56(7) no
C10 C11 . 2.408(4) yes
C10 C16 . 2.790(4) yes
C10 C19 . 1.386(4) yes
C10 C20 . 1.393(4) yes
C10 H2 . 3.28(9) no
C10 H2 2_545 3.40(9) no
C10 H3 . 2.02(6) no
C10 H4 . 0.98(3) no
C10 H5 . 2.03(6) no
C10 H10 1_655 3.6(2) no
C10 H13 2_555 3.1(2) no
C10 H14 3_444 3.0(3) no
C10 H16 4_355 3.0(2) no
C11 C16 . 1.384(4) yes
C11 C19 . 2.783(4) yes
C11 C20 . 1.384(4) yes
C11 H1 . 2.07(5) no
C11 H2 . 0.96(3) no
C11 H3 . 2.06(6) no
C11 H4 . 3.28(9) no
C11 H9 2_545 3.2(1) no
C11 H12 4_355 3.1(2) no
C11 H14 3_444 3.2(2) no
C11 H15 3_444 3.0(2) no
C11 H15 4_355 3.6(2) no
C11 H16 4_355 3.5(2) no
C12 C14 . 2.660(4) yes
C12 C17 . 2.634(4) yes
C12 C18 . 1.511(4) yes
C12 H2 2_445 3.4(2) no
C12 H5 2_455 3.6(1) no
C12 H6 . 2.03(6) no
C12 H7 . 3.4(1) no
C12 H8 . 0.98(3) no
C12 H9 . 0.98(3) no
C12 H10 . 2.07(6) no
C12 H11 . 3.32(9) no
C12 H15 4_355 3.4(1) no
C13 C14 . 2.429(4) yes
C13 C15 . 2.563(4) yes
C13 C17 . 2.438(4) yes
C13 C18 . 3.250(4) yes
C13 H7 . 3.12(9) no
C13 H9 4_354 3.4(1) no
C13 H11 . 2.86(8) no
C13 H12 . 2.81(7) no
C13 H13 . 3.31(9) no
C13 H13 3_344 3.52(9) no
C13 H14 . 2.77(8) no
C13 H15 . 0.97(3) no
C13 H16 . 1.04(3) no
C14 C16 . 3.398(3) yes
C14 C17 . 1.522(3) yes
C14 C18 . 1.517(4) yes
C14 H1 . 3.26(8) no
C14 H6 . 1.99(5) no
C14 H7 . 2.15(6) no
C14 H8 . 3.4(1) no
C14 H9 . 2.85(8) no
C14 H15 . 2.76(8) no
C14 H16 . 3.33(9) no
C15 C17 . 2.526(4) yes
C15 H3 4_354 3.5(3) no
C15 H4 2_455 3.5(3) no
C15 H7 . 2.61(8) no
C15 H11 . 2.61(7) no
C15 H12 . 1.00(3) no
C15 H13 . 0.90(3) no
C15 H14 . 1.01(3) no
C15 H15 . 2.67(7) no
C15 H16 . 3.02(8) no
C15 H16 3_354 3.30(8) no
C16 C19 . 2.429(4) yes
C16 C20 . 2.405(4) yes
C16 H1 . 0.99(2) no
C16 H2 . 2.02(6) no
C16 H3 . 3.28(9) no
C16 H3 2_445 3.33(9) no
C16 H5 . 3.3(1) no
C16 H7 3_444 3.2(2) no
C16 H14 3_444 3.0(2) no
C17 C18 . 1.493(4) yes
C17 H1 3_454 3.6(1) no
C17 H5 2_455 3.2(1) no
C17 H6 . 2.01(6) no
C17 H7 . 0.95(3) no
C17 H8 . 3.3(1) no
C17 H9 . 3.28(9) no
C17 H10 2_555 3.3(1) no
C17 H11 . 3.3(1) no
C17 H12 . 3.40(9) no
C17 H13 . 2.64(7) no
C17 H14 . 2.79(9) no
C17 H15 . 2.79(8) no
C17 H16 . 3.35(9) no
C18 H5 2_455 3.4(1) no
C18 H6 . 0.86(2) no
C18 H7 . 2.13(6) no
C18 H8 . 2.05(6) no
C18 H9 . 2.06(6) no
C18 H10 . 3.3(1) no
C18 H10 2_555 3.2(1) no
C18 H11 2_555 3.6(1) no
C19 C20 . 2.407(4) yes
C19 H1 . 3.32(8) no
C19 H3 . 3.25(9) no
C19 H4 . 2.07(6) no
C19 H5 . 0.97(3) no
C19 H6 . 3.4(1) no
C19 H10 1_655 3.3(2) no
C19 H13 2_555 3.3(2) no
C19 H14 3_444 2.9(2) no
C19 H16 4_355 3.3(2) no
C20 H1 . 3.30(8) no
C20 H1 2_545 3.52(8) no
C20 H2 . 2.06(6) no
C20 H3 . 0.96(3) no
C20 H4 . 2.05(6) no
C20 H5 . 3.3(1) no
C20 H9 2_545 3.4(1) no
C20 H12 4_355 2.9(3) no
C20 H14 3_444 3.1(3) no
C20 H15 3_444 3.2(2) no
C20 H16 4_355 3.0(2) no

loop_
_geom_torsion_atom_site_label_1
_geom_torsion_atom_site_label_2
_geom_torsion_atom_site_label_3
_geom_torsion_atom_site_label_4
_geom_torsion
_geom_torsion_publ_flag
O3 S1 C7 C16 -44.6(4) yes
O3 S1 C7 C19 131.6(3) yes
O4 S1 C7 C16 -174.8(3) yes
O4 S1 C7 C19 1.5(4) yes
C14 S1 C7 C16 70.0(4) yes
C14 S1 C7 C19 -113.7(4) yes
O3 S1 C14 C6 19.9(4) yes
O3 S1 C14 C17 -114.3(3) yes
O3 S1 C14 C18 177.0(3) yes
O4 S1 C14 C6 149.5(3) yes
O4 S1 C14 C17 15.3(4) yes
O4 S1 C14 C18 -53.4(4) yes
C7 S1 C14 C6 -95.4(4) yes
C7 S1 C14 C17 130.4(4) yes
C7 S1 C14 C18 61.7(4) yes
C12 C5 C9 C8 6.9(6) yes
C9 C5 C12 C18 6.0(6) yes
O2 C6 C13 C8 148.8(3) yes
C14 C6 C13 C8 -30.8(4) yes
O2 C6 C14 S1 57.4(4) yes
O2 C6 C14 C17 -162.5(3) yes
O2 C6 C14 C18 -99.1(4) yes
C13 C6 C14 S1 -123.0(3) yes
C13 C6 C14 C17 17.0(4) yes
C13 C6 C14 C18 80.4(4) yes
S1 C7 C16 C11 176.1(2) yes
C19 C7 C16 C11 -0.0(5) yes
S1 C7 C19 C10 -174.8(2) yes
C16 C7 C19 C10 1.3(5) yes
C13 C8 C9 C5 89.0(5) yes
C15 C8 C9 C5 -148.0(4) yes
C17 C8 C9 C5 -23.6(5) yes
C9 C8 C13 C6 -85.8(4) yes
C15 C8 C13 C6 151.8(3) yes
C17 C8 C13 C6 32.3(4) yes
C9 C8 C17 C14 92.3(4) yes
C9 C8 C17 C18 27.4(5) yes
C13 C8 C17 C14 -22.0(4) yes
C13 C8 C17 C18 -87.0(4) yes
C15 C8 C17 C14 -142.8(3) yes
C15 C8 C17 C18 152.3(3) yes
C20 C10 C19 C7 -0.9(6) yes
C19 C10 C20 C11 -0.7(6) yes
C20 C11 C16 C7 -1.6(5) yes
C16 C11 C20 C10 2.0(6) yes
C5 C12 C18 C14 -73.9(5) yes
C5 C12 C18 C17 0.1(6) yes
S1 C14 C17 C8 141.8(2) yes
S1 C14 C17 C18 -106.2(2) yes
C6 C14 C17 C8 3.6(4) yes
C6 C14 C17 C18 115.6(3) yes
C18 C14 C17 C8 -112.0(3) yes
C18 C14 C17 C18 0.0(2) yes
S1 C14 C18 C12 -137.0(3) yes
S1 C14 C18 C17 111.1(2) yes
C6 C14 C18 C12 19.4(6) yes
C6 C14 C18 C17 -92.5(4) yes
C17 C14 C18 C12 111.8(4) yes
C17 C14 C18 C17 0.0(2) yes
C8 C17 C18 C12 -17.4(5) yes
C8 C17 C18 C14 95.0(3) yes
C14 C17 C18 C12 -112.5(4) yes
C14 C17 C18 C14 0.0(2) yes
